data_2017399
loop_
_publ_author_name
'Romanov, Alexander S.'
'Mulroy, Joseph M.'
'Khrustalev, Victor N.'
'Antipin, Mikhail Yu.'
'Timofeeva, Tatiana V.'

_publ_section_title
;
 Monohalogenated ferrocenes C~5~H~5~FeC~5~H~4~<i>X</i> (<i>X</i> = Cl,
 Br and I) and a second polymorph of C~5~H~5~FeC~5~H~4~I
;
_journal_coeditor_code SF3110
_journal_issue 11
_journal_name_full 'Acta Crystallographica Section C'
_journal_page_first m426
_journal_page_last m430
_journal_paper_doi 10.1107/S0108270109034763
_journal_volume 65
_journal_year 2009
_chemical_formula_iupac '[Fe (C5 H5) (C5 H4 I)]'
_chemical_formula_moiety 'C10 H9 Fe I'
_chemical_formula_sum 'C10 H9 Fe I'
_chemical_formula_weight 311.92
_chemical_melting_point 319
_chemical_name_common Iodoferrocene
_chemical_name_systematic
;
1-Iodoferrocene
;
_space_group_IT_number 2
_symmetry_cell_setting triclinic
_symmetry_space_group_name_Hall '-P 1'
_symmetry_space_group_name_H-M 'P -1'
_atom_sites_solution_hydrogens geom
_atom_sites_solution_primary direct
_atom_sites_solution_secondary difmap
_audit_creation_method SHELXL97
_cell_angle_alpha 72.220(3)
_cell_angle_beta 80.196(3)
_cell_angle_gamma 79.577(3)
_cell_formula_units_Z 4
_cell_length_a 7.6372(19)
_cell_length_b 11.371(3)
_cell_length_c 11.694(3)
_cell_measurement_reflns_used 3351
_cell_measurement_temperature 100(2)
_cell_measurement_theta_max 27.48
_cell_measurement_theta_min 2.73
_cell_volume 943.9(4)
_computing_cell_refinement 'SAINT-Plus (Bruker, 2001)'
_computing_data_collection 'APEX2 (Bruker, 2005)'
_computing_data_reduction 'SAINT-Plus (Bruker, 2001)'
_computing_molecular_graphics 'SHELXTL (Sheldrick, 2008)'
_computing_publication_material 'SHELXTL (Sheldrick, 2008)'
_computing_structure_refinement 'SHELXTL (Sheldrick, 2008)'
_computing_structure_solution 'SHELXTL (Sheldrick, 2008)'
_diffrn_ambient_temperature 100(2)
_diffrn_measured_fraction_theta_full 0.997
_diffrn_measured_fraction_theta_max 0.997
_diffrn_measurement_device_type 'Bruker SMART APEXII CCD area-detector'
_diffrn_measurement_method '\f and \w scans'
_diffrn_radiation_monochromator graphite
_diffrn_radiation_source 'fine-focus sealed tube'
_diffrn_radiation_type MoK\a
_diffrn_radiation_wavelength 0.71073
_diffrn_reflns_av_R_equivalents 0.0314
_diffrn_reflns_av_sigmaI/netI 0.0588
_diffrn_reflns_limit_h_max 10
_diffrn_reflns_limit_h_min -10
_diffrn_reflns_limit_k_max 15
_diffrn_reflns_limit_k_min -15
_diffrn_reflns_limit_l_max 15
_diffrn_reflns_limit_l_min -15
_diffrn_reflns_number 13091
_diffrn_reflns_theta_full 28.28
_diffrn_reflns_theta_max 28.28
_diffrn_reflns_theta_min 1.84
_exptl_absorpt_coefficient_mu 4.806
_exptl_absorpt_correction_T_max 0.3725
_exptl_absorpt_correction_T_min 0.1813
_exptl_absorpt_correction_type multi-scan
_exptl_absorpt_process_details '(SADABS; Sheldrick, 2003)'
_exptl_crystal_colour orange
_exptl_crystal_density_diffrn 2.195
_exptl_crystal_density_method 'not measured'
_exptl_crystal_description prism
_exptl_crystal_F_000 592
_exptl_crystal_size_max 0.40
_exptl_crystal_size_mid 0.30
_exptl_crystal_size_min 0.20
_refine_diff_density_max 0.656
_refine_diff_density_min -1.891
_refine_ls_extinction_method none
_refine_ls_goodness_of_fit_ref 1.013
_refine_ls_hydrogen_treatment constr
_refine_ls_matrix_type full
_refine_ls_number_parameters 217
_refine_ls_number_reflns 4676
_refine_ls_number_restraints 0
_refine_ls_restrained_S_all 1.013
_refine_ls_R_factor_all 0.0323
_refine_ls_R_factor_gt 0.0298
_refine_ls_shift/su_max 0.001
_refine_ls_shift/su_mean 0.000
_refine_ls_structure_factor_coef Fsqd
_refine_ls_weighting_details 'calc w = 1/[\s^2^(Fo^2^)+(0.03P)^2^+0.4057P] where P=(Fo^2^+2Fc^2^)/3'
_refine_ls_weighting_scheme calc
_refine_ls_wR_factor_gt 0.0813
_refine_ls_wR_factor_ref 0.0829
_reflns_number_gt 4314
_reflns_number_total 4676
_reflns_threshold_expression I>2\s(I)
_cod_data_source_file sf3110.cif
_cod_data_source_block III
_cod_original_cell_volume 943.8(4)
_cod_database_code 2017399
_cod_database_fobs_code 2017399

loop_
_symmetry_equiv_pos_as_xyz
'x, y, z'
'-x, -y, -z'

loop_
_atom_site_type_symbol
_atom_site_label
_atom_site_fract_x
_atom_site_fract_y
_atom_site_fract_z
_atom_site_U_iso_or_equiv
_atom_site_adp_type
_atom_site_calc_flag
_atom_site_refinement_flags
_atom_site_occupancy
_atom_site_disorder_assembly
_atom_site_disorder_group
I I1A 0.64905(3) 0.928476(18) 0.182878(18) 0.02666(8) Uani d . 1 . .
I I1B 0.69058(3) 0.84603(2) 0.547285(18) 0.02842(8) Uani d . 1 . .
Fe Fe1A 0.37028(5) 0.67179(3) 0.29520(4) 0.01574(9) Uani d . 1 . .
Fe Fe1B 0.94782(5) 0.74468(3) 0.81172(4) 0.01523(9) Uani d . 1 . .
C C5B 0.6867(4) 0.7157(3) 0.8266(3) 0.0205(5) Uani d . 1 . .
H H5BA 0.5773 0.7710 0.8494 0.025 Uiso calc R 1 . .
C C2A 0.4335(4) 0.7543(3) 0.1135(3) 0.0219(6) Uani d . 1 . .
H H2AA 0.3595 0.8251 0.0606 0.026 Uiso calc R 1 . .
C C1A 0.5665(4) 0.7638(2) 0.1822(2) 0.0181(5) Uani d . 1 . .
C C2B 0.9274(4) 0.6288(3) 0.7129(3) 0.0200(5) Uani d . 1 . .
H H2BA 1.0136 0.6126 0.6430 0.024 Uiso calc R 1 . .
C C3B 0.9312(4) 0.5611(3) 0.8374(3) 0.0221(6) Uani d . 1 . .
H H3BA 1.0233 0.4894 0.8704 0.026 Uiso calc R 1 . .
C C5A 0.6399(4) 0.6411(3) 0.2461(3) 0.0232(6) Uani d . 1 . .
H H5AA 0.7350 0.6196 0.3011 0.028 Uiso calc R 1 . .
C C3A 0.4254(4) 0.6243(3) 0.1361(3) 0.0247(6) Uani d . 1 . .
H H3AA 0.3433 0.5880 0.1022 0.030 Uiso calc R 1 . .
C C1B 0.7754(4) 0.7236(3) 0.7074(3) 0.0196(5) Uani d . 1 . .
C C8A 0.1154(4) 0.6340(3) 0.3652(3) 0.0240(6) Uani d . 1 . .
H H8AA 0.0351 0.6003 0.3274 0.029 Uiso calc R 1 . .
C C4A 0.5529(4) 0.5549(3) 0.2173(3) 0.0259(6) Uani d . 1 . .
H H4AA 0.5754 0.4621 0.2494 0.031 Uiso calc R 1 . .
C C7A 0.1248(4) 0.7629(3) 0.3474(3) 0.0222(6) Uani d . 1 . .
H H7AA 0.0532 0.8351 0.2944 0.027 Uiso calc R 1 . .
C C4B 0.7850(4) 0.6145(3) 0.9075(3) 0.0216(6) Uani d . 1 . .
H H4BA 0.7568 0.5866 0.9976 0.026 Uiso calc R 1 . .
C C9A 0.2397(4) 0.5622(3) 0.4464(3) 0.0257(6) Uani d . 1 . .
H H9AA 0.2620 0.4691 0.4758 0.031 Uiso calc R 1 . .
C C7B 1.1818(4) 0.8194(3) 0.7420(3) 0.0255(6) Uani d . 1 . .
H H7BA 1.2694 0.8000 0.6740 0.031 Uiso calc R 1 . .
C C10A 0.3274(4) 0.6458(3) 0.4781(3) 0.0265(6) Uani d . 1 . .
H H10A 0.4222 0.6217 0.5336 0.032 Uiso calc R 1 . .
C C6B 1.0309(4) 0.9150(3) 0.7301(3) 0.0267(6) Uani d . 1 . .
H H6BA 0.9949 0.9750 0.6527 0.032 Uiso calc R 1 . .
C C6A 0.2580(4) 0.7702(3) 0.4159(3) 0.0233(6) Uani d . 1 . .
H H6AA 0.2953 0.8484 0.4203 0.028 Uiso calc R 1 . .
C C10B 0.9406(4) 0.9095(3) 0.8492(3) 0.0288(7) Uani d . 1 . .
H H10B 0.8299 0.9650 0.8696 0.035 Uiso calc R 1 . .
C C9B 1.0358(4) 0.8108(3) 0.9336(3) 0.0285(7) Uani d . 1 . .
H H9BA 1.0031 0.7846 1.0234 0.034 Uiso calc R 1 . .
C C8B 1.1841(4) 0.7546(3) 0.8673(3) 0.0269(6) Uani d . 1 . .
H H8BA 1.2735 0.6822 0.9025 0.032 Uiso calc R 1 . .

loop_
_atom_site_aniso_label
_atom_site_aniso_U_11
_atom_site_aniso_U_22
_atom_site_aniso_U_33
_atom_site_aniso_U_12
_atom_site_aniso_U_13
_atom_site_aniso_U_23
I1A 0.02934(13) 0.02810(12) 0.02520(12) -0.01530(9) -0.00262(9) -0.00529(9)
I1B 0.02169(12) 0.03841(13) 0.02158(12) -0.00490(9) -0.00617(8) -0.00094(9)
Fe1A 0.01443(19) 0.01636(18) 0.01516(19) -0.00250(14) -0.00015(14) -0.00328(14)
Fe1B 0.01315(19) 0.01628(17) 0.0173(2) -0.00397(14) -0.00033(15) -0.00597(15)
C5B 0.0145(13) 0.0263(13) 0.0210(14) -0.0064(10) 0.0001(11) -0.0062(11)
C2A 0.0251(14) 0.0244(13) 0.0154(13) -0.0069(11) -0.0011(11) -0.0034(10)
C1A 0.0184(13) 0.0185(12) 0.0168(13) -0.0068(10) 0.0006(10) -0.0034(10)
C2B 0.0197(13) 0.0198(12) 0.0233(14) -0.0060(10) 0.0002(11) -0.0097(11)
C3B 0.0243(14) 0.0162(11) 0.0272(15) -0.0078(10) -0.0015(12) -0.0063(11)
C5A 0.0172(13) 0.0262(13) 0.0205(14) 0.0014(11) 0.0031(11) -0.0036(11)
C3A 0.0338(17) 0.0258(14) 0.0161(14) -0.0127(12) 0.0041(12) -0.0070(11)
C1B 0.0170(13) 0.0212(12) 0.0203(14) -0.0062(10) -0.0022(11) -0.0037(10)
C8A 0.0168(13) 0.0226(13) 0.0331(17) -0.0032(10) 0.0012(12) -0.0108(12)
C4A 0.0308(16) 0.0214(13) 0.0208(14) -0.0037(12) 0.0103(12) -0.0065(11)
C7A 0.0188(13) 0.0179(12) 0.0288(15) 0.0002(10) -0.0016(11) -0.0074(11)
C4B 0.0207(14) 0.0235(13) 0.0199(14) -0.0090(11) -0.0010(11) -0.0027(11)
C9A 0.0245(15) 0.0218(13) 0.0226(15) -0.0014(11) 0.0090(12) -0.0019(11)
C7B 0.0188(14) 0.0318(15) 0.0308(16) -0.0134(12) 0.0010(12) -0.0126(13)
C10A 0.0226(14) 0.0377(16) 0.0143(13) -0.0007(12) 0.0029(11) -0.0052(12)
C6B 0.0305(16) 0.0191(12) 0.0320(16) -0.0116(11) -0.0028(13) -0.0056(12)
C6A 0.0212(14) 0.0275(14) 0.0232(15) -0.0048(11) 0.0038(11) -0.0128(12)
C10B 0.0293(16) 0.0251(14) 0.0378(18) -0.0071(12) 0.0000(14) -0.0178(13)
C9B 0.0293(16) 0.0372(16) 0.0265(16) -0.0113(13) -0.0042(13) -0.0158(13)
C8B 0.0212(14) 0.0345(15) 0.0306(16) -0.0098(12) -0.0065(12) -0.0121(13)

loop_
_atom_type_symbol
_atom_type_description
_atom_type_scat_dispersion_real
_atom_type_scat_dispersion_imag
_atom_type_scat_source
C C 0.0033 0.0016 'International Tables Vol C Tables 4.2.6.8 and 6.1.1.4'
H H 0.0000 0.0000 'International Tables Vol C Tables 4.2.6.8 and 6.1.1.4'
Fe Fe 0.3463 0.8444 'International Tables Vol C Tables 4.2.6.8 and 6.1.1.4'
I I -0.4742 1.8119 'International Tables Vol C Tables 4.2.6.8 and 6.1.1.4'

loop_
_geom_angle_atom_site_label_1
_geom_angle_atom_site_label_2
_geom_angle_atom_site_label_3
_geom_angle_site_symmetry_1
_geom_angle_site_symmetry_3
_geom_angle
_geom_angle_publ_flag
C1A Fe1A C5A . . 41.10(11) ?
C1A Fe1A C4A . . 68.75(12) ?
C5A Fe1A C4A . . 40.83(13) ?
C1A Fe1A C9A . . 160.50(12) ?
C5A Fe1A C9A . . 123.31(12) ?
C4A Fe1A C9A . . 106.93(12) ?
C1A Fe1A C10A . . 124.35(13) ?
C5A Fe1A C10A . . 107.95(13) ?
C4A Fe1A C10A . . 122.34(13) ?
C9A Fe1A C10A . . 40.68(14) ?
C1A Fe1A C6A . . 108.00(12) ?
C5A Fe1A C6A . . 122.91(12) ?
C4A Fe1A C6A . . 158.72(13) ?
C9A Fe1A C6A . . 68.72(12) ?
C10A Fe1A C6A . . 40.90(12) ?
C1A Fe1A C8A . . 157.73(12) ?
C5A Fe1A C8A . . 159.27(12) ?
C4A Fe1A C8A . . 122.49(12) ?
C9A Fe1A C8A . . 40.70(13) ?
C10A Fe1A C8A . . 68.46(13) ?
C6A Fe1A C8A . . 68.65(12) ?
C1A Fe1A C3A . . 68.73(12) ?
C5A Fe1A C3A . . 68.99(13) ?
C4A Fe1A C3A . . 40.98(13) ?
C9A Fe1A C3A . . 121.30(13) ?
C10A Fe1A C3A . . 157.75(13) ?
C6A Fe1A C3A . . 159.25(13) ?
C8A Fe1A C3A . . 106.19(13) ?
C1A Fe1A C2A . . 41.10(11) ?
C5A Fe1A C2A . . 69.37(12) ?
C4A Fe1A C2A . . 69.01(12) ?
C9A Fe1A C2A . . 156.91(13) ?
C10A Fe1A C2A . . 160.56(13) ?
C6A Fe1A C2A . . 123.27(12) ?
C8A Fe1A C2A . . 120.98(12) ?
C3A Fe1A C2A . . 40.82(11) ?
C1A Fe1A C7A . . 122.48(11) ?
C5A Fe1A C7A . . 158.80(12) ?
C4A Fe1A C7A . . 159.00(13) ?
C9A Fe1A C7A . . 68.37(12) ?
C10A Fe1A C7A . . 68.31(12) ?
C6A Fe1A C7A . . 40.60(12) ?
C8A Fe1A C7A . . 40.69(11) ?
C3A Fe1A C7A . . 122.58(13) ?
C2A Fe1A C7A . . 106.84(12) ?
C1B Fe1B C10B . . 121.64(13) ?
C1B Fe1B C2B . . 41.13(11) ?
C10B Fe1B C2B . . 157.49(13) ?
C1B Fe1B C3B . . 68.48(11) ?
C10B Fe1B C3B . . 160.10(14) ?
C2B Fe1B C3B . . 40.94(12) ?
C1B Fe1B C4B . . 68.66(12) ?
C10B Fe1B C4B . . 123.17(13) ?
C2B Fe1B C4B . . 69.30(12) ?
C3B Fe1B C4B . . 40.90(12) ?
C1B Fe1B C6B . . 106.74(12) ?
C10B Fe1B C6B . . 41.10(13) ?
C2B Fe1B C6B . . 121.10(13) ?
C3B Fe1B C6B . . 157.64(13) ?
C4B Fe1B C6B . . 159.69(12) ?
C1B Fe1B C5B . . 40.94(11) ?
C10B Fe1B C5B . . 106.64(13) ?
C2B Fe1B C5B . . 69.54(12) ?
C3B Fe1B C5B . . 68.87(12) ?
C4B Fe1B C5B . . 40.93(11) ?
C6B Fe1B C5B . . 122.74(12) ?
C1B Fe1B C7B . . 123.31(12) ?
C10B Fe1B C7B . . 68.71(13) ?
C2B Fe1B C7B . . 106.75(12) ?
C3B Fe1B C7B . . 122.23(13) ?
C4B Fe1B C7B . . 158.17(13) ?
C6B Fe1B C7B . . 40.82(13) ?
C5B Fe1B C7B . . 159.61(12) ?
C1B Fe1B C8B . . 159.95(13) ?
C10B Fe1B C8B . . 68.66(13) ?
C2B Fe1B C8B . . 123.15(12) ?
C3B Fe1B C8B . . 107.80(13) ?
C4B Fe1B C8B . . 122.31(13) ?
C6B Fe1B C8B . . 68.78(13) ?
C5B Fe1B C8B . . 157.94(13) ?
C7B Fe1B C8B . . 40.70(13) ?
C1B Fe1B C9B . . 157.77(13) ?
C10B Fe1B C9B . . 40.81(14) ?
C2B Fe1B C9B . . 159.94(13) ?
C3B Fe1B C9B . . 123.85(13) ?
C4B Fe1B C9B . . 107.48(13) ?
C6B Fe1B C9B . . 68.87(14) ?
C5B Fe1B C9B . . 121.81(13) ?
C7B Fe1B C9B . . 68.48(13) ?
C8B Fe1B C9B . . 40.66(13) ?
C1B C5B C4B . . 107.0(2) ?
C1B C5B Fe1B . . 68.78(15) ?
C4B C5B Fe1B . . 69.24(16) ?
C1B C5B H5BA . . 126.5 ?
C4B C5B H5BA . . 126.5 ?
Fe1B C5B H5BA . . 126.5 ?
C3A C2A C1A . . 107.0(3) ?
C3A C2A Fe1A . . 69.28(17) ?
C1A C2A Fe1A . . 68.62(16) ?
C3A C2A H2AA . . 126.5 ?
C1A C2A H2AA . . 126.5 ?
Fe1A C2A H2AA . . 126.5 ?
C5A C1A C2A . . 108.8(2) ?
C5A C1A Fe1A . . 69.59(16) ?
C2A C1A Fe1A . . 70.28(16) ?
C5A C1A I1A . . 125.3(2) ?
C2A C1A I1A . . 125.9(2) ?
Fe1A C1A I1A . . 128.33(14) ?
C3B C2B C1B . . 106.6(3) ?
C3B C2B Fe1B . . 69.55(16) ?
C1B C2B Fe1B . . 69.04(16) ?
C3B C2B H2BA . . 126.7 ?
C1B C2B H2BA . . 126.7 ?
Fe1B C2B H2BA . . 126.7 ?
C4B C3B C2B . . 108.8(3) ?
C4B C3B Fe1B . . 69.60(16) ?
C2B C3B Fe1B . . 69.51(15) ?
C4B C3B H3BA . . 125.6 ?
C2B C3B H3BA . . 125.6 ?
Fe1B C3B H3BA . . 125.6 ?
C4A C5A C1A . . 107.6(3) ?
C4A C5A Fe1A . . 69.81(17) ?
C1A C5A Fe1A . . 69.31(16) ?
C4A C5A H5AA . . 126.2 ?
C1A C5A H5AA . . 126.2 ?
Fe1A C5A H5AA . . 126.2 ?
C2A C3A C4A . . 108.4(3) ?
C2A C3A Fe1A . . 69.90(17) ?
C4A C3A Fe1A . . 69.35(17) ?
C2A C3A H3AA . . 125.8 ?
C4A C3A H3AA . . 125.8 ?
Fe1A C3A H3AA . . 125.8 ?
C5B C1B C2B . . 109.5(3) ?
C5B C1B Fe1B . . 70.29(16) ?
C2B C1B Fe1B . . 69.83(16) ?
C5B C1B I1B . . 126.0(2) ?
C2B C1B I1B . . 124.4(2) ?
Fe1B C1B I1B . . 129.09(14) ?
C9A C8A C7A . . 108.1(3) ?
C9A C8A Fe1A . . 69.54(17) ?
C7A C8A Fe1A . . 70.27(17) ?
C9A C8A H8AA . . 126.0 ?
C7A C8A H8AA . . 126.0 ?
Fe1A C8A H8AA . . 126.0 ?
C5A C4A C3A . . 108.2(3) ?
C5A C4A Fe1A . . 69.36(16) ?
C3A C4A Fe1A . . 69.68(17) ?
C5A C4A H4AA . . 125.9 ?
C3A C4A H4AA . . 125.9 ?
Fe1A C4A H4AA . . 125.9 ?
C6A C7A C8A . . 107.9(3) ?
C6A C7A Fe1A . . 69.05(16) ?
C8A C7A Fe1A . . 69.05(16) ?
C6A C7A H7AA . . 126.0 ?
C8A C7A H7AA . . 126.0 ?
Fe1A C7A H7AA . . 126.0 ?
C3B C4B C5B . . 108.1(3) ?
C3B C4B Fe1B . . 69.50(16) ?
C5B C4B Fe1B . . 69.82(16) ?
C3B C4B H4BA . . 125.9 ?
C5B C4B H4BA . . 125.9 ?
Fe1B C4B H4BA . . 125.9 ?
C10A C9A C8A . . 108.1(3) ?
C10A C9A Fe1A . . 69.70(17) ?
C8A C9A Fe1A . . 69.76(17) ?
C10A C9A H9AA . . 126.0 ?
C8A C9A H9AA . . 126.0 ?
Fe1A C9A H9AA . . 126.0 ?
C8B C7B C6B . . 108.2(3) ?
C8B C7B Fe1B . . 69.65(17) ?
C6B C7B Fe1B . . 69.26(17) ?
C8B C7B H7BA . . 125.9 ?
C6B C7B H7BA . . 125.9 ?
Fe1B C7B H7BA . . 125.9 ?
C9A C10A C6A . . 108.2(3) ?
C9A C10A Fe1A . . 69.63(17) ?
C6A C10A Fe1A . . 69.59(17) ?
C9A C10A H10A . . 125.9 ?
C6A C10A H10A . . 125.9 ?
Fe1A C10A H10A . . 125.9 ?
C7B C6B C10B . . 107.6(3) ?
C7B C6B Fe1B . . 69.92(17) ?
C10B C6B Fe1B . . 69.35(17) ?
C7B C6B H6BA . . 126.2 ?
C10B C6B H6BA . . 126.2 ?
Fe1B C6B H6BA . . 126.2 ?
C7A C6A C10A . . 107.8(3) ?
C7A C6A Fe1A . . 70.36(17) ?
C10A C6A Fe1A . . 69.51(17) ?
C7A C6A H6AA . . 126.1 ?
C10A C6A H6AA . . 126.1 ?
Fe1A C6A H6AA . . 126.1 ?
C9B C10B C6B . . 108.1(3) ?
C9B C10B Fe1B . . 70.04(17) ?
C6B C10B Fe1B . . 69.55(16) ?
C9B C10B H10B . . 125.9 ?
C6B C10B H10B . . 125.9 ?
Fe1B C10B H10B . . 125.9 ?
C8B C9B C10B . . 108.0(3) ?
C8B C9B Fe1B . . 69.65(17) ?
C10B C9B Fe1B . . 69.15(17) ?
C8B C9B H9BA . . 126.0 ?
C10B C9B H9BA . . 126.0 ?
Fe1B C9B H9BA . . 126.0 ?
C9B C8B C7B . . 108.1(3) ?
C9B C8B Fe1B . . 69.69(17) ?
C7B C8B Fe1B . . 69.65(17) ?
C9B C8B H8BA . . 126.0 ?
C7B C8B H8BA . . 126.0 ?
Fe1B C8B H8BA . . 126.0 ?

loop_
_geom_bond_atom_site_label_1
_geom_bond_atom_site_label_2
_geom_bond_site_symmetry_2
_geom_bond_distance
_geom_bond_publ_flag
I1A C1A . 2.083(3) ?
I1B C1B . 2.088(3) ?
Fe1A C1A . 2.034(3) ?
Fe1A C5A . 2.037(3) ?
Fe1A C4A . 2.043(3) ?
Fe1A C9A . 2.044(3) ?
Fe1A C10A . 2.044(3) ?
Fe1A C6A . 2.045(3) ?
Fe1A C8A . 2.047(3) ?
Fe1A C3A . 2.048(3) ?
Fe1A C2A . 2.056(3) ?
Fe1A C7A . 2.063(3) ?
Fe1B C1B . 2.030(3) ?
Fe1B C10B . 2.040(3) ?
Fe1B C2B . 2.040(3) ?
Fe1B C3B . 2.041(3) ?
Fe1B C4B . 2.042(3) ?
Fe1B C6B . 2.043(3) ?
Fe1B C5B . 2.050(3) ?
Fe1B C7B . 2.051(3) ?
Fe1B C8B . 2.051(3) ?
Fe1B C9B . 2.052(3) ?
C5B C1B . 1.427(4) ?
C5B C4B . 1.431(4) ?
C5B H5BA . 1.0000 ?
C2A C3A . 1.431(4) ?
C2A C1A . 1.436(4) ?
C2A H2AA . 1.0000 ?
C1A C5A . 1.429(4) ?
C2B C3B . 1.427(4) ?
C2B C1B . 1.430(4) ?
C2B H2BA . 1.0000 ?
C3B C4B . 1.427(4) ?
C3B H3BA . 1.0000 ?
C5A C4A . 1.424(5) ?
C5A H5AA . 1.0000 ?
C3A C4A . 1.432(5) ?
C3A H3AA . 1.0000 ?
C8A C9A . 1.422(4) ?
C8A C7A . 1.429(4) ?
C8A H8AA . 1.0000 ?
C4A H4AA . 1.0000 ?
C7A C6A . 1.425(4) ?
C7A H7AA . 1.0000 ?
C4B H4BA . 1.0000 ?
C9A C10A . 1.421(5) ?
C9A H9AA . 1.0000 ?
C7B C8B . 1.427(5) ?
C7B C6B . 1.428(4) ?
C7B H7BA . 1.0000 ?
C10A C6A . 1.429(4) ?
C10A H10A . 1.0000 ?
C6B C10B . 1.433(5) ?
C6B H6BA . 1.0000 ?
C6A H6AA . 1.0000 ?
C10B C9B . 1.427(5) ?
C10B H10B . 1.0000 ?
C9B C8B . 1.426(5) ?
C9B H9BA . 1.0000 ?
C8B H8BA . 1.0000 ?

loop_
_geom_torsion_atom_site_label_1
_geom_torsion_atom_site_label_2
_geom_torsion_atom_site_label_3
_geom_torsion_atom_site_label_4
_geom_torsion_site_symmetry_1
_geom_torsion_site_symmetry_2
_geom_torsion_site_symmetry_3
_geom_torsion_site_symmetry_4
_geom_torsion
_geom_torsion_publ_flag
C10B Fe1B C5B C1B . . . . 119.40(18) ?
C2B Fe1B C5B C1B . . . . -37.17(16) ?
C3B Fe1B C5B C1B . . . . -81.10(18) ?
C4B Fe1B C5B C1B . . . . -118.8(2) ?
C6B Fe1B C5B C1B . . . . 77.4(2) ?
C7B Fe1B C5B C1B . . . . 45.9(4) ?
C8B Fe1B C5B C1B . . . . -166.5(3) ?
C9B Fe1B C5B C1B . . . . 161.32(18) ?
C1B Fe1B C5B C4B . . . . 118.8(2) ?
C10B Fe1B C5B C4B . . . . -121.80(19) ?
C2B Fe1B C5B C4B . . . . 81.63(18) ?
C3B Fe1B C5B C4B . . . . 37.70(17) ?
C6B Fe1B C5B C4B . . . . -163.82(18) ?
C7B Fe1B C5B C4B . . . . 164.7(3) ?
C8B Fe1B C5B C4B . . . . -47.7(4) ?
C9B Fe1B C5B C4B . . . . -79.9(2) ?
C1A Fe1A C2A C3A . . . . 118.9(2) ?
C5A Fe1A C2A C3A . . . . 81.4(2) ?
C4A Fe1A C2A C3A . . . . 37.54(19) ?
C9A Fe1A C2A C3A . . . . -46.5(4) ?
C10A Fe1A C2A C3A . . . . 166.9(3) ?
C6A Fe1A C2A C3A . . . . -162.07(18) ?
C8A Fe1A C2A C3A . . . . -78.6(2) ?
C7A Fe1A C2A C3A . . . . -120.68(19) ?
C5A Fe1A C2A C1A . . . . -37.51(16) ?
C4A Fe1A C2A C1A . . . . -81.34(18) ?
C9A Fe1A C2A C1A . . . . -165.3(3) ?
C10A Fe1A C2A C1A . . . . 48.0(4) ?
C6A Fe1A C2A C1A . . . . 79.05(19) ?
C8A Fe1A C2A C1A . . . . 162.51(16) ?
C3A Fe1A C2A C1A . . . . -118.9(2) ?
C7A Fe1A C2A C1A . . . . 120.44(17) ?
C3A C2A C1A C5A . . . . 0.2(3) ?
Fe1A C2A C1A C5A . . . . 59.1(2) ?
C3A C2A C1A Fe1A . . . . -58.9(2) ?
C3A C2A C1A I1A . . . . 177.5(2) ?
Fe1A C2A C1A I1A . . . . -123.6(2) ?
C4A Fe1A C1A C5A . . . . -37.89(18) ?
C9A Fe1A C1A C5A . . . . 42.8(4) ?
C10A Fe1A C1A C5A . . . . 77.5(2) ?
C6A Fe1A C1A C5A . . . . 119.77(18) ?
C8A Fe1A C1A C5A . . . . -162.7(3) ?
C3A Fe1A C1A C5A . . . . -82.01(19) ?
C2A Fe1A C1A C5A . . . . -119.9(2) ?
C7A Fe1A C1A C5A . . . . 162.07(18) ?
C5A Fe1A C1A C2A . . . . 119.9(2) ?
C4A Fe1A C1A C2A . . . . 82.01(18) ?
C9A Fe1A C1A C2A . . . . 162.7(3) ?
C10A Fe1A C1A C2A . . . . -162.55(17) ?
C6A Fe1A C1A C2A . . . . -120.33(17) ?
C8A Fe1A C1A C2A . . . . -42.8(4) ?
C3A Fe1A C1A C2A . . . . 37.89(17) ?
C7A Fe1A C1A C2A . . . . -78.0(2) ?
C5A Fe1A C1A I1A . . . . -119.4(3) ?
C4A Fe1A C1A I1A . . . . -157.3(2) ?
C9A Fe1A C1A I1A . . . . -76.6(4) ?
C10A Fe1A C1A I1A . . . . -41.9(2) ?
C6A Fe1A C1A I1A . . . . 0.4(2) ?
C8A Fe1A C1A I1A . . . . 77.8(4) ?
C3A Fe1A C1A I1A . . . . 158.6(2) ?
C2A Fe1A C1A I1A . . . . 120.7(2) ?
C7A Fe1A C1A I1A . . . . 42.7(2) ?
C1B Fe1B C2B C3B . . . . -118.0(2) ?
C10B Fe1B C2B C3B . . . . -165.1(3) ?
C4B Fe1B C2B C3B . . . . -37.11(18) ?
C6B Fe1B C2B C3B . . . . 162.35(18) ?
C5B Fe1B C2B C3B . . . . -80.97(18) ?
C7B Fe1B C2B C3B . . . . 120.20(19) ?
C8B Fe1B C2B C3B . . . . 78.7(2) ?
C9B Fe1B C2B C3B . . . . 47.2(4) ?
C10B Fe1B C2B C1B . . . . -47.1(4) ?
C3B Fe1B C2B C1B . . . . 118.0(2) ?
C4B Fe1B C2B C1B . . . . 80.87(18) ?
C6B Fe1B C2B C1B . . . . -79.7(2) ?
C5B Fe1B C2B C1B . . . . 37.01(17) ?
C7B Fe1B C2B C1B . . . . -121.82(18) ?
C8B Fe1B C2B C1B . . . . -163.31(18) ?
C9B Fe1B C2B C1B . . . . 165.2(3) ?
C1B C2B C3B C4B . . . . -0.8(3) ?
Fe1B C2B C3B C4B . . . . 58.61(19) ?
C1B C2B C3B Fe1B . . . . -59.37(19) ?
C1B Fe1B C3B C4B . . . . -81.82(18) ?
C10B Fe1B C3B C4B . . . . 42.8(4) ?
C2B Fe1B C3B C4B . . . . -120.5(2) ?
C6B Fe1B C3B C4B . . . . -163.5(3) ?
C5B Fe1B C3B C4B . . . . -37.73(17) ?
C7B Fe1B C3B C4B . . . . 161.48(18) ?
C8B Fe1B C3B C4B . . . . 119.12(18) ?
C9B Fe1B C3B C4B . . . . 77.2(2) ?
C1B Fe1B C3B C2B . . . . 38.64(17) ?
C10B Fe1B C3B C2B . . . . 163.2(3) ?
C4B Fe1B C3B C2B . . . . 120.5(2) ?
C6B Fe1B C3B C2B . . . . -43.0(4) ?
C5B Fe1B C3B C2B . . . . 82.73(18) ?
C7B Fe1B C3B C2B . . . . -78.1(2) ?
C8B Fe1B C3B C2B . . . . -120.42(18) ?
C9B Fe1B C3B C2B . . . . -162.35(18) ?
C2A C1A C5A C4A . . . . 0.0(3) ?
Fe1A C1A C5A C4A . . . . 59.5(2) ?
I1A C1A C5A C4A . . . . -177.3(2) ?
C2A C1A C5A Fe1A . . . . -59.5(2) ?
I1A C1A C5A Fe1A . . . . 123.2(2) ?
C1A Fe1A C5A C4A . . . . -118.9(2) ?
C9A Fe1A C5A C4A . . . . 76.8(2) ?
C10A Fe1A C5A C4A . . . . 119.02(19) ?
C6A Fe1A C5A C4A . . . . 161.57(18) ?
C8A Fe1A C5A C4A . . . . 42.6(4) ?
C3A Fe1A C5A C4A . . . . -37.59(18) ?
C2A Fe1A C5A C4A . . . . -81.39(19) ?
C7A Fe1A C5A C4A . . . . -164.8(3) ?
C4A Fe1A C5A C1A . . . . 118.9(2) ?
C9A Fe1A C5A C1A . . . . -164.25(17) ?
C10A Fe1A C5A C1A . . . . -122.07(18) ?
C6A Fe1A C5A C1A . . . . -79.5(2) ?
C8A Fe1A C5A C1A . . . . 161.5(3) ?
C3A Fe1A C5A C1A . . . . 81.32(18) ?
C2A Fe1A C5A C1A . . . . 37.51(16) ?
C7A Fe1A C5A C1A . . . . -45.9(4) ?
C1A C2A C3A C4A . . . . -0.3(3) ?
Fe1A C2A C3A C4A . . . . -58.8(2) ?
C1A C2A C3A Fe1A . . . . 58.5(2) ?
C1A Fe1A C3A C2A . . . . -38.15(17) ?
C5A Fe1A C3A C2A . . . . -82.37(19) ?
C4A Fe1A C3A C2A . . . . -119.8(3) ?
C9A Fe1A C3A C2A . . . . 160.56(18) ?
C10A Fe1A C3A C2A . . . . -168.5(3) ?
C6A Fe1A C3A C2A . . . . 46.6(4) ?
C8A Fe1A C3A C2A . . . . 118.93(18) ?
C7A Fe1A C3A C2A . . . . 77.6(2) ?
C1A Fe1A C3A C4A . . . . 81.68(19) ?
C5A Fe1A C3A C4A . . . . 37.46(18) ?
C9A Fe1A C3A C4A . . . . -79.6(2) ?
C10A Fe1A C3A C4A . . . . -48.7(4) ?
C6A Fe1A C3A C4A . . . . 166.4(3) ?
C8A Fe1A C3A C4A . . . . -121.25(18) ?
C2A Fe1A C3A C4A . . . . 119.8(3) ?
C7A Fe1A C3A C4A . . . . -162.53(17) ?
C4B C5B C1B C2B . . . . 0.0(3) ?
Fe1B C5B C1B C2B . . . . 59.0(2) ?
C4B C5B C1B Fe1B . . . . -58.95(19) ?
C4B C5B C1B I1B . . . . 176.5(2) ?
Fe1B C5B C1B I1B . . . . -124.6(2) ?
C3B C2B C1B C5B . . . . 0.4(3) ?
Fe1B C2B C1B C5B . . . . -59.3(2) ?
C3B C2B C1B Fe1B . . . . 59.70(19) ?
C3B C2B C1B I1B . . . . -176.06(19) ?
Fe1B C2B C1B I1B . . . . 124.2(2) ?
C10B Fe1B C1B C5B . . . . -78.6(2) ?
C2B Fe1B C1B C5B . . . . 120.6(2) ?
C3B Fe1B C1B C5B . . . . 82.14(18) ?
C4B Fe1B C1B C5B . . . . 38.05(16) ?
C6B Fe1B C1B C5B . . . . -121.00(18) ?
C7B Fe1B C1B C5B . . . . -162.59(17) ?
C8B Fe1B C1B C5B . . . . 165.2(3) ?
C9B Fe1B C1B C5B . . . . -46.0(4) ?
C10B Fe1B C1B C2B . . . . 160.75(18) ?
C3B Fe1B C1B C2B . . . . -38.47(17) ?
C4B Fe1B C1B C2B . . . . -82.56(18) ?
C6B Fe1B C1B C2B . . . . 118.39(18) ?
C5B Fe1B C1B C2B . . . . -120.6(2) ?
C7B Fe1B C1B C2B . . . . 76.8(2) ?
C8B Fe1B C1B C2B . . . . 44.5(4) ?
C9B Fe1B C1B C2B . . . . -166.6(3) ?
C10B Fe1B C1B I1B . . . . 42.2(2) ?
C2B Fe1B C1B I1B . . . . -118.5(3) ?
C3B Fe1B C1B I1B . . . . -157.0(2) ?
C4B Fe1B C1B I1B . . . . 158.9(2) ?
C6B Fe1B C1B I1B . . . . -0.1(2) ?
C5B Fe1B C1B I1B . . . . 120.9(3) ?
C7B Fe1B C1B I1B . . . . -41.7(2) ?
C8B Fe1B C1B I1B . . . . -74.0(4) ?
C9B Fe1B C1B I1B . . . . 74.8(4) ?
C1A Fe1A C8A C9A . . . . -167.2(3) ?
C5A Fe1A C8A C9A . . . . 46.2(4) ?
C4A Fe1A C8A C9A . . . . 77.8(2) ?
C10A Fe1A C8A C9A . . . . -37.68(18) ?
C6A Fe1A C8A C9A . . . . -81.8(2) ?
C3A Fe1A C8A C9A . . . . 119.47(19) ?
C2A Fe1A C8A C9A . . . . 161.33(18) ?
C7A Fe1A C8A C9A . . . . -119.0(3) ?
C1A Fe1A C8A C7A . . . . -48.2(4) ?
C5A Fe1A C8A C7A . . . . 165.2(3) ?
C4A Fe1A C8A C7A . . . . -163.15(18) ?
C9A Fe1A C8A C7A . . . . 119.0(3) ?
C10A Fe1A C8A C7A . . . . 81.36(19) ?
C6A Fe1A C8A C7A . . . . 37.26(18) ?
C3A Fe1A C8A C7A . . . . -121.49(19) ?
C2A Fe1A C8A C7A . . . . -79.6(2) ?
C1A C5A C4A C3A . . . . -0.2(3) ?
Fe1A C5A C4A C3A . . . . 59.0(2) ?
C1A C5A C4A Fe1A . . . . -59.2(2) ?
C2A C3A C4A C5A . . . . 0.4(3) ?
Fe1A C3A C4A C5A . . . . -58.8(2) ?
C2A C3A C4A Fe1A . . . . 59.2(2) ?
C1A Fe1A C4A C5A . . . . 38.13(17) ?
C9A Fe1A C4A C5A . . . . -121.72(19) ?
C10A Fe1A C4A C5A . . . . -79.9(2) ?
C6A Fe1A C4A C5A . . . . -47.0(4) ?
C8A Fe1A C4A C5A . . . . -163.50(17) ?
C3A Fe1A C4A C5A . . . . 119.7(2) ?
C2A Fe1A C4A C5A . . . . 82.34(18) ?
C7A Fe1A C4A C5A . . . . 164.7(3) ?
C1A Fe1A C4A C3A . . . . -81.61(18) ?
C5A Fe1A C4A C3A . . . . -119.7(2) ?
C9A Fe1A C4A C3A . . . . 118.54(19) ?
C10A Fe1A C4A C3A . . . . 160.33(18) ?
C6A Fe1A C4A C3A . . . . -166.8(3) ?
C8A Fe1A C4A C3A . . . . 76.8(2) ?
C2A Fe1A C4A C3A . . . . -37.40(17) ?
C7A Fe1A C4A C3A . . . . 44.9(4) ?
C9A C8A C7A C6A . . . . 1.2(3) ?
Fe1A C8A C7A C6A . . . . -58.3(2) ?
C9A C8A C7A Fe1A . . . . 59.5(2) ?
C1A Fe1A C7A C6A . . . . -79.6(2) ?
C5A Fe1A C7A C6A . . . . -45.6(4) ?
C4A Fe1A C7A C6A . . . . 163.0(3) ?
C9A Fe1A C7A C6A . . . . 82.1(2) ?
C10A Fe1A C7A C6A . . . . 38.19(18) ?
C8A Fe1A C7A C6A . . . . 119.9(3) ?
C3A Fe1A C7A C6A . . . . -163.69(17) ?
C2A Fe1A C7A C6A . . . . -121.85(18) ?
C1A Fe1A C7A C8A . . . . 160.43(18) ?
C5A Fe1A C7A C8A . . . . -165.5(3) ?
C4A Fe1A C7A C8A . . . . 43.0(4) ?
C9A Fe1A C7A C8A . . . . -37.83(19) ?
C10A Fe1A C7A C8A . . . . -81.7(2) ?
C6A Fe1A C7A C8A . . . . -119.9(3) ?
C3A Fe1A C7A C8A . . . . 76.4(2) ?
C2A Fe1A C7A C8A . . . . 118.21(19) ?
C2B C3B C4B C5B . . . . 0.8(3) ?
Fe1B C3B C4B C5B . . . . 59.4(2) ?
C2B C3B C4B Fe1B . . . . -58.56(19) ?
C1B C5B C4B C3B . . . . -0.5(3) ?
Fe1B C5B C4B C3B . . . . -59.16(19) ?
C1B C5B C4B Fe1B . . . . 58.65(19) ?
C1B Fe1B C4B C3B . . . . 81.34(18) ?
C10B Fe1B C4B C3B . . . . -163.98(18) ?
C2B Fe1B C4B C3B . . . . 37.14(17) ?
C6B Fe1B C4B C3B . . . . 161.9(3) ?
C5B Fe1B C4B C3B . . . . 119.4(2) ?
C7B Fe1B C4B C3B . . . . -46.3(4) ?
C8B Fe1B C4B C3B . . . . -79.8(2) ?
C9B Fe1B C4B C3B . . . . -121.89(19) ?
C1B Fe1B C4B C5B . . . . -38.06(16) ?
C10B Fe1B C4B C5B . . . . 76.6(2) ?
C2B Fe1B C4B C5B . . . . -82.26(18) ?
C3B Fe1B C4B C5B . . . . -119.4(2) ?
C6B Fe1B C4B C5B . . . . 42.5(4) ?
C7B Fe1B C4B C5B . . . . -165.7(3) ?
C8B Fe1B C4B C5B . . . . 160.82(18) ?
C9B Fe1B C4B C5B . . . . 118.71(18) ?
C7A C8A C9A C10A . . . . -0.6(3) ?
Fe1A C8A C9A C10A . . . . 59.4(2) ?
C7A C8A C9A Fe1A . . . . -60.0(2) ?
C1A Fe1A C9A C10A . . . . 46.2(4) ?
C5A Fe1A C9A C10A . . . . 78.5(2) ?
C4A Fe1A C9A C10A . . . . 120.25(19) ?
C6A Fe1A C9A C10A . . . . -37.69(18) ?
C8A Fe1A C9A C10A . . . . -119.3(2) ?
C3A Fe1A C9A C10A . . . . 162.64(18) ?
C2A Fe1A C9A C10A . . . . -163.7(3) ?
C7A Fe1A C9A C10A . . . . -81.46(19) ?
C1A Fe1A C9A C8A . . . . 165.5(3) ?
C5A Fe1A C9A C8A . . . . -162.20(18) ?
C4A Fe1A C9A C8A . . . . -120.48(19) ?
C10A Fe1A C9A C8A . . . . 119.3(2) ?
C6A Fe1A C9A C8A . . . . 81.58(19) ?
C3A Fe1A C9A C8A . . . . -78.1(2) ?
C2A Fe1A C9A C8A . . . . -44.4(4) ?
C7A Fe1A C9A C8A . . . . 37.82(17) ?
C1B Fe1B C7B C8B . . . . -163.70(18) ?
C10B Fe1B C7B C8B . . . . 81.6(2) ?
C2B Fe1B C7B C8B . . . . -121.73(19) ?
C3B Fe1B C7B C8B . . . . -79.7(2) ?
C4B Fe1B C7B C8B . . . . -45.7(4) ?
C6B Fe1B C7B C8B . . . . 119.8(3) ?
C5B Fe1B C7B C8B . . . . 162.1(3) ?
C9B Fe1B C7B C8B . . . . 37.63(19) ?
C1B Fe1B C7B C6B . . . . 76.5(2) ?
C10B Fe1B C7B C6B . . . . -38.2(2) ?
C2B Fe1B C7B C6B . . . . 118.5(2) ?
C3B Fe1B C7B C6B . . . . 160.50(19) ?
C4B Fe1B C7B C6B . . . . -165.5(3) ?
C5B Fe1B C7B C6B . . . . 42.3(4) ?
C8B Fe1B C7B C6B . . . . -119.8(3) ?
C9B Fe1B C7B C6B . . . . -82.2(2) ?
C8A C9A C10A C6A . . . . -0.3(3) ?
Fe1A C9A C10A C6A . . . . 59.1(2) ?
C8A C9A C10A Fe1A . . . . -59.4(2) ?
C1A Fe1A C10A C9A . . . . -163.02(17) ?
C5A Fe1A C10A C9A . . . . -120.59(18) ?
C4A Fe1A C10A C9A . . . . -78.0(2) ?
C6A Fe1A C10A C9A . . . . 119.5(3) ?
C8A Fe1A C10A C9A . . . . 37.70(17) ?
C3A Fe1A C10A C9A . . . . -42.3(4) ?
C2A Fe1A C10A C9A . . . . 160.7(3) ?
C7A Fe1A C10A C9A . . . . 81.62(18) ?
C1A Fe1A C10A C6A . . . . 77.4(2) ?
C5A Fe1A C10A C6A . . . . 119.88(18) ?
C4A Fe1A C10A C6A . . . . 162.47(18) ?
C9A Fe1A C10A C6A . . . . -119.5(3) ?
C8A Fe1A C10A C6A . . . . -81.83(19) ?
C3A Fe1A C10A C6A . . . . -161.9(3) ?
C2A Fe1A C10A C6A . . . . 41.1(4) ?
C7A Fe1A C10A C6A . . . . -37.91(17) ?
C8B C7B C6B C10B . . . . 0.4(3) ?
Fe1B C7B C6B C10B . . . . 59.3(2) ?
C8B C7B C6B Fe1B . . . . -58.9(2) ?
C1B Fe1B C6B C7B . . . . -121.94(19) ?
C10B Fe1B C6B C7B . . . . 118.8(3) ?
C2B Fe1B C6B C7B . . . . -79.4(2) ?
C3B Fe1B C6B C7B . . . . -47.9(4) ?
C4B Fe1B C6B C7B . . . . 164.4(3) ?
C5B Fe1B C6B C7B . . . . -163.83(18) ?
C8B Fe1B C6B C7B . . . . 37.37(19) ?
C9B Fe1B C6B C7B . . . . 81.1(2) ?
C1B Fe1B C6B C10B . . . . 119.24(19) ?
C2B Fe1B C6B C10B . . . . 161.75(19) ?
C3B Fe1B C6B C10B . . . . -166.8(3) ?
C4B Fe1B C6B C10B . . . . 45.6(4) ?
C5B Fe1B C6B C10B . . . . 77.4(2) ?
C7B Fe1B C6B C10B . . . . -118.8(3) ?
C8B Fe1B C6B C10B . . . . -81.4(2) ?
C9B Fe1B C6B C10B . . . . -37.7(2) ?
C8A C7A C6A C10A . . . . -1.4(3) ?
Fe1A C7A C6A C10A . . . . -59.7(2) ?
C8A C7A C6A Fe1A . . . . 58.3(2) ?
C9A C10A C6A C7A . . . . 1.1(3) ?
Fe1A C10A C6A C7A . . . . 60.2(2) ?
C9A C10A C6A Fe1A . . . . -59.1(2) ?
C1A Fe1A C6A C7A . . . . 119.25(17) ?
C5A Fe1A C6A C7A . . . . 162.08(17) ?
C4A Fe1A C6A C7A . . . . -163.2(3) ?
C9A Fe1A C6A C7A . . . . -81.18(19) ?
C10A Fe1A C6A C7A . . . . -118.7(3) ?
C8A Fe1A C6A C7A . . . . -37.34(17) ?
C3A Fe1A C6A C7A . . . . 41.9(4) ?
C2A Fe1A C6A C7A . . . . 76.5(2) ?
C1A Fe1A C6A C10A . . . . -122.08(19) ?
C5A Fe1A C6A C10A . . . . -79.3(2) ?
C4A Fe1A C6A C10A . . . . -44.5(4) ?
C9A Fe1A C6A C10A . . . . 37.49(19) ?
C8A Fe1A C6A C10A . . . . 81.3(2) ?
C3A Fe1A C6A C10A . . . . 160.6(3) ?
C2A Fe1A C6A C10A . . . . -164.82(18) ?
C7A Fe1A C6A C10A . . . . 118.7(3) ?
C7B C6B C10B C9B . . . . 0.0(3) ?
Fe1B C6B C10B C9B . . . . 59.7(2) ?
C7B C6B C10B Fe1B . . . . -59.7(2) ?
C1B Fe1B C10B C9B . . . . 161.82(19) ?
C2B Fe1B C10B C9B . . . . -163.7(3) ?
C3B Fe1B C10B C9B . . . . 45.9(5) ?
C4B Fe1B C10B C9B . . . . 78.0(2) ?
C6B Fe1B C10B C9B . . . . -119.2(3) ?
C5B Fe1B C10B C9B . . . . 119.7(2) ?
C7B Fe1B C10B C9B . . . . -81.3(2) ?
C8B Fe1B C10B C9B . . . . -37.5(2) ?
C1B Fe1B C10B C6B . . . . -79.0(2) ?
C2B Fe1B C10B C6B . . . . -44.5(4) ?
C3B Fe1B C10B C6B . . . . 165.2(3) ?
C4B Fe1B C10B C6B . . . . -162.76(18) ?
C5B Fe1B C10B C6B . . . . -121.06(19) ?
C7B Fe1B C10B C6B . . . . 37.93(19) ?
C8B Fe1B C10B C6B . . . . 81.8(2) ?
C9B Fe1B C10B C6B . . . . 119.2(3) ?
C6B C10B C9B C8B . . . . -0.3(3) ?
Fe1B C10B C9B C8B . . . . 59.0(2) ?
C6B C10B C9B Fe1B . . . . -59.3(2) ?
C1B Fe1B C9B C8B . . . . -164.2(3) ?
C10B Fe1B C9B C8B . . . . -119.6(3) ?
C2B Fe1B C9B C8B . . . . 42.1(5) ?
C3B Fe1B C9B C8B . . . . 77.5(2) ?
C4B Fe1B C9B C8B . . . . 119.56(19) ?
C6B Fe1B C9B C8B . . . . -81.6(2) ?
C5B Fe1B C9B C8B . . . . 162.11(18) ?
C7B Fe1B C9B C8B . . . . -37.66(19) ?
C1B Fe1B C9B C10B . . . . -44.6(4) ?
C2B Fe1B C9B C10B . . . . 161.7(3) ?
C3B Fe1B C9B C10B . . . . -162.88(19) ?
C4B Fe1B C9B C10B . . . . -120.9(2) ?
C6B Fe1B C9B C10B . . . . 37.95(19) ?
C5B Fe1B C9B C10B . . . . -78.3(2) ?
C7B Fe1B C9B C10B . . . . 81.9(2) ?
C8B Fe1B C9B C10B . . . . 119.6(3) ?
C10B C9B C8B C7B . . . . 0.6(3) ?
Fe1B C9B C8B C7B . . . . 59.3(2) ?
C10B C9B C8B Fe1B . . . . -58.7(2) ?
C6B C7B C8B C9B . . . . -0.6(3) ?
Fe1B C7B C8B C9B . . . . -59.3(2) ?
C6B C7B C8B Fe1B . . . . 58.7(2) ?
C1B Fe1B C8B C9B . . . . 162.5(3) ?
C10B Fe1B C8B C9B . . . . 37.6(2) ?
C2B Fe1B C8B C9B . . . . -164.05(19) ?
C3B Fe1B C8B C9B . . . . -121.6(2) ?
C4B Fe1B C8B C9B . . . . -79.0(2) ?
C6B Fe1B C8B C9B . . . . 81.9(2) ?
C5B Fe1B C8B C9B . . . . -44.0(4) ?
C7B Fe1B C8B C9B . . . . 119.3(3) ?
C1B Fe1B C8B C7B . . . . 43.2(4) ?
C10B Fe1B C8B C7B . . . . -81.7(2) ?
C2B Fe1B C8B C7B . . . . 76.6(2) ?
C3B Fe1B C8B C7B . . . . 119.05(19) ?
C4B Fe1B C8B C7B . . . . 161.64(18) ?
C6B Fe1B C8B C7B . . . . -37.48(19) ?
C5B Fe1B C8B C7B . . . . -163.4(3) ?
C9B Fe1B C8B C7B . . . . -119.3(3) ?
